data_4338892
loop_
_publ_author_name
'Kumar, D. Krishna'
'Das, Amitava'
'Dastidar, Parthasarathi'

_publ_section_title
;
 Metalloporphyrin-based inclusion materials: exploiting ligating
 topologies and hydrogen-bonding backbones in generating new
 supramolecular architectures.
;
_journal_issue 18
_journal_name_full 'Inorganic chemistry'
_journal_page_first 7351
_journal_page_last 7361
_journal_paper_doi 10.1021/ic0702163
_journal_volume 46
_journal_year 2007
_chemical_formula_sum 'C72 H57 N7 O2 Zn'
_chemical_formula_weight 1117.62
_chemical_name_systematic
; 
 ? 
;
_space_group_IT_number 14
_symmetry_cell_setting monoclinic
_symmetry_space_group_name_Hall '-P 2ybc'
_symmetry_space_group_name_H-M 'P 1 21/c 1'
_atom_sites_solution_hydrogens geom
_atom_sites_solution_primary direct
_atom_sites_solution_secondary difmap
_audit_creation_method SHELXL-97
_cell_angle_alpha 90.00
_cell_angle_beta 104.749(3)
_cell_angle_gamma 90.00
_cell_formula_units_Z 4
_cell_length_a 11.682(2)
_cell_length_b 23.694(5)
_cell_length_c 22.016(4)
_cell_measurement_temperature 150(2)
_cell_volume 5893.1(19)
_computing_cell_refinement 'BRUKER AXS SMART 3'
_computing_data_collection 'BRUKER AXS SMART 3'
_computing_data_reduction 'BRUKER AXS SAINT'
_computing_molecular_graphics 'BRUKER SHELXLTL'
_computing_publication_material 'MERCURY 1.4'
_computing_structure_refinement 'SHELXL-97 (Sheldrick, 1997)'
_computing_structure_solution 'SHELXS-97 (Sheldrick, 1990)'
_diffrn_ambient_temperature 150(2)
_diffrn_detector_area_resol_mean 3
_diffrn_measured_fraction_theta_full 0.916
_diffrn_measured_fraction_theta_max 0.916
_diffrn_measurement_device_type 'BRUKER CCD AREA DETECTOR'
_diffrn_measurement_method 'PHI-OMEGA SCAN'
_diffrn_radiation_monochromator graphite
_diffrn_radiation_source 'fine-focus sealed tube'
_diffrn_radiation_type MoK\a
_diffrn_radiation_wavelength 0.71073
_diffrn_reflns_av_R_equivalents 0.0546
_diffrn_reflns_av_sigmaI/netI 0.0839
_diffrn_reflns_limit_h_max 15
_diffrn_reflns_limit_h_min -15
_diffrn_reflns_limit_k_max 31
_diffrn_reflns_limit_k_min -23
_diffrn_reflns_limit_l_max 27
_diffrn_reflns_limit_l_min -28
_diffrn_reflns_number 34323
_diffrn_reflns_theta_full 28.41
_diffrn_reflns_theta_max 28.41
_diffrn_reflns_theta_min 1.29
_exptl_absorpt_coefficient_mu 0.470
_exptl_absorpt_correction_T_max 0.9769
_exptl_absorpt_correction_T_min 0.8343
_exptl_absorpt_correction_type multi-scan
_exptl_absorpt_process_details SADABS
_exptl_crystal_colour PURPLE
_exptl_crystal_density_diffrn 1.260
_exptl_crystal_density_method 'not measured'
_exptl_crystal_description ROD
_exptl_crystal_F_000 2336
_exptl_crystal_size_max 0.40
_exptl_crystal_size_mid 0.18
_exptl_crystal_size_min 0.05
_refine_diff_density_max 0.675
_refine_diff_density_min -0.523
_refine_diff_density_rms 0.069
_refine_ls_extinction_method none
_refine_ls_goodness_of_fit_ref 0.939
_refine_ls_hydrogen_treatment mixed
_refine_ls_matrix_type full
_refine_ls_number_parameters 731
_refine_ls_number_reflns 13576
_refine_ls_number_restraints 0
_refine_ls_restrained_S_all 0.939
_refine_ls_R_factor_all 0.1308
_refine_ls_R_factor_gt 0.0579
_refine_ls_shift/su_max 0.001
_refine_ls_shift/su_mean 0.000
_refine_ls_structure_factor_coef Fsqd
_refine_ls_weighting_details 'calc w=1/[\s^2^(Fo^2^)+(0.1038P)^2^+0.0000P] where P=(Fo^2^+2Fc^2^)/3'
_refine_ls_weighting_scheme calc
_refine_ls_wR_factor_gt 0.1506
_refine_ls_wR_factor_ref 0.1910
_reflns_number_gt 6859
_reflns_number_total 13576
_reflns_threshold_expression >2sigma(I)
_cod_data_source_file ic0702163-file007.cif
_cod_data_source_block kkb58g
_cod_depositor_comments
;
The following automatic conversions were performed:

'_symmetry_cell_setting' value 'MONOCLINIC' changed to 'monoclinic'
according to
/usr/data/users/saulius/automatic-downloads/retrospective/ACS/lib/dictionaries/cif_core.dic
dictionary named 'cif_core.dic' version 2.4.2 from
2011-04-26.

'_exptl_absorpt_correction_type' value 'MULTI-SCAN'
changed to 'multi-scan' according to
/usr/data/users/saulius/automatic-downloads/retrospective/ACS/lib/dictionaries/cif_core.dic
dictionary named 'cif_core.dic' version 2.4.2 from 2011-04-26.

Automatic conversion script
Id: cif_fix_values 2281 2013-09-26 08:29:07Z andrius 
;
_cod_original_cell_volume 5894(2)
_cod_original_sg_symbol_H-M P2(1)/C
_cod_database_code 4338892

loop_
_symmetry_equiv_pos_as_xyz
'x, y, z'
'-x, y+1/2, -z+1/2'
'-x, -y, -z'
'x, -y-1/2, z-1/2'

loop_
_atom_site_label
_atom_site_type_symbol
_atom_site_fract_x
_atom_site_fract_y
_atom_site_fract_z
_atom_site_U_iso_or_equiv
_atom_site_adp_type
_atom_site_occupancy
_atom_site_symmetry_multiplicity
_atom_site_calc_flag
_atom_site_refinement_flags
Zn1 Zn 0.35424(3) 0.289615(15) 0.856836(17) 0.04451(14) Uani 1 1 d .
N1 N 0.3104(2) 0.24242(11) 0.92695(12) 0.0468(6) Uani 1 1 d .
C2 C 0.2026(3) 0.21751(14) 0.92377(16) 0.0503(8) Uani 1 1 d .
C3 C 0.2124(3) 0.18083(17) 0.97676(18) 0.0649(10) Uani 1 1 d .
H3 H 0.1509 0.1583 0.9851 0.078 Uiso 1 1 calc R
C4 C 0.3241(3) 0.18409(17) 1.01233(18) 0.0650(10) Uani 1 1 d .
H4 H 0.3565 0.1643 1.0504 0.078 Uiso 1 1 calc R
C5 C 0.3859(3) 0.22348(14) 0.98161(16) 0.0477(8) Uani 1 1 d .
C6 C 0.0976(3) 0.22748(14) 0.87686(16) 0.0492(8) Uani 1 1 d .
C7 C -0.0112(3) 0.19652(15) 0.88362(17) 0.0546(9) Uani 1 1 d .
C8 C -0.0394(4) 0.14405(19) 0.8588(3) 0.0913(15) Uani 1 1 d .
H8 H 0.0095 0.1268 0.8356 0.110 Uiso 1 1 calc R
C9 C -0.1375(4) 0.1155(2) 0.8666(3) 0.1006(17) Uani 1 1 d .
H9 H -0.1549 0.0788 0.8495 0.121 Uiso 1 1 calc R
C10 C -0.2089(4) 0.1398(2) 0.8987(2) 0.0876(14) Uani 1 1 d .
H10 H -0.2759 0.1200 0.9047 0.105 Uiso 1 1 calc R
C11 C -0.1846(4) 0.1923(2) 0.9222(2) 0.0900(14) Uani 1 1 d .
H11 H -0.2364 0.2100 0.9433 0.108 Uiso 1 1 calc R
C12 C -0.0846(3) 0.22034(18) 0.9157(2) 0.0730(12) Uani 1 1 d .
H12 H -0.0668 0.2567 0.9338 0.088 Uiso 1 1 calc R
C13 C 0.0859(3) 0.26448(14) 0.82645(16) 0.0478(8) Uani 1 1 d .
N14 N 0.1757(2) 0.29706(11) 0.81403(13) 0.0488(7) Uani 1 1 d .
C15 C 0.1257(3) 0.32760(14) 0.76048(16) 0.0490(8) Uani 1 1 d .
C16 C 0.0015(3) 0.31364(16) 0.73916(18) 0.0600(9) Uani 1 1 d .
H16 H -0.0531 0.3287 0.7032 0.072 Uiso 1 1 calc R
C17 C -0.0230(3) 0.27547(15) 0.77937(17) 0.0566(9) Uani 1 1 d .
H17 H -0.0980 0.2589 0.7772 0.068 Uiso 1 1 calc R
C18 C 0.1853(3) 0.36628(14) 0.73113(16) 0.0520(8) Uani 1 1 d .
C19 C 0.1124(3) 0.39569(16) 0.67411(17) 0.0580(9) Uani 1 1 d .
C20 C 0.0880(5) 0.3703(3) 0.6163(2) 0.1090(19) Uani 1 1 d .
H20 H 0.1197 0.3340 0.6120 0.131 Uiso 1 1 calc R
C21 C 0.0172(6) 0.3972(3) 0.5634(2) 0.142(3) Uani 1 1 d .
H21 H 0.0021 0.3792 0.5236 0.170 Uiso 1 1 calc R
C22 C -0.0303(5) 0.4488(3) 0.5682(3) 0.117(2) Uani 1 1 d .
H22 H -0.0744 0.4681 0.5320 0.140 Uiso 1 1 calc R
C23 C -0.0133(6) 0.4717(2) 0.6254(3) 0.131(2) Uani 1 1 d .
H23 H -0.0519 0.5060 0.6306 0.157 Uiso 1 1 calc R
C24 C 0.0600(5) 0.4456(2) 0.6770(3) 0.116(2) Uani 1 1 d .
H24 H 0.0740 0.4640 0.7165 0.139 Uiso 1 1 calc R
C25 C 0.3056(3) 0.38014(14) 0.75166(16) 0.0502(8) Uani 1 1 d .
N26 N 0.3837(2) 0.35884(11) 0.80502(12) 0.0469(6) Uani 1 1 d .
C27 C 0.4904(3) 0.38358(13) 0.80801(16) 0.0495(8) Uani 1 1 d .
C28 C 0.4804(3) 0.42076(16) 0.75495(17) 0.0616(10) Uani 1 1 d .
H28 H 0.5422 0.4427 0.7460 0.074 Uiso 1 1 calc R
C29 C 0.3677(4) 0.41868(16) 0.72072(18) 0.0629(10) Uani 1 1 d .
H29 H 0.3350 0.4389 0.6830 0.075 Uiso 1 1 calc R
C30 C 0.5948(3) 0.37515(14) 0.85609(16) 0.0485(8) Uani 1 1 d .
C31 C 0.7037(3) 0.40700(15) 0.85296(16) 0.0523(9) Uani 1 1 d .
C32 C 0.8050(3) 0.37890(17) 0.84706(17) 0.0627(10) Uani 1 1 d .
H32 H 0.8043 0.3389 0.8438 0.075 Uiso 1 1 calc R
C33 C 0.9071(4) 0.4085(2) 0.8459(2) 0.0795(13) Uani 1 1 d .
H33 H 0.9754 0.3887 0.8416 0.095 Uiso 1 1 calc R
C34 C 0.9090(4) 0.4660(2) 0.8509(2) 0.0920(15) Uani 1 1 d .
H34 H 0.9788 0.4862 0.8502 0.110 Uiso 1 1 calc R
C35 C 0.8104(4) 0.49456(19) 0.8570(2) 0.0877(14) Uani 1 1 d .
H35 H 0.8119 0.5345 0.8605 0.105 Uiso 1 1 calc R
C36 C 0.7087(4) 0.46505(17) 0.85799(19) 0.0685(11) Uani 1 1 d .
H36 H 0.6408 0.4852 0.8622 0.082 Uiso 1 1 calc R
C37 C 0.6049(3) 0.33898(14) 0.90799(15) 0.0474(8) Uani 1 1 d .
N38 N 0.5189(2) 0.30387(11) 0.91793(12) 0.0458(6) Uani 1 1 d .
C39 C 0.5643(3) 0.27834(14) 0.97537(16) 0.0481(8) Uani 1 1 d .
C40 C 0.6825(3) 0.29785(15) 1.00179(17) 0.0558(9) Uani 1 1 d .
H40 H 0.7333 0.2868 1.0409 0.067 Uiso 1 1 calc R
C41 C 0.7079(3) 0.33460(15) 0.96076(17) 0.0547(9) Uani 1 1 d .
H41 H 0.7806 0.3543 0.9655 0.066 Uiso 1 1 calc .
C42 C 0.5045(3) 0.23968(14) 1.00499(15) 0.0483(8) Uani 1 1 d .
C43 C 0.5712(3) 0.21417(15) 1.06581(16) 0.0520(8) Uani 1 1 d .
C44 C 0.6607(3) 0.17534(16) 1.06834(18) 0.0624(10) Uani 1 1 d .
H44 H 0.6831 0.1660 1.0310 0.075 Uiso 1 1 calc R
C45 C 0.7179(4) 0.15006(19) 1.1241(2) 0.0779(12) Uani 1 1 d .
H45 H 0.7791 0.1235 1.1248 0.093 Uiso 1 1 calc R
C46 C 0.6878(4) 0.1627(2) 1.1779(2) 0.0822(13) Uani 1 1 d .
H46 H 0.7270 0.1447 1.2161 0.099 Uiso 1 1 calc R
C47 C 0.6014(5) 0.2012(2) 1.1773(2) 0.0929(15) Uani 1 1 d .
H47 H 0.5804 0.2103 1.2151 0.111 Uiso 1 1 calc R
C48 C 0.5441(4) 0.22728(19) 1.12189(19) 0.0767(12) Uani 1 1 d .
H48 H 0.4849 0.2547 1.1222 0.092 Uiso 1 1 calc R
N49 N 0.3995(2) 0.22672(11) 0.79566(12) 0.0467(6) Uani 1 1 d .
C50 C 0.3271(3) 0.21110(15) 0.74121(17) 0.0592(9) Uani 1 1 d .
H50 H 0.2497 0.2268 0.7300 0.071 Uiso 1 1 calc R
C51 C 0.3575(3) 0.17342(16) 0.69990(18) 0.0626(10) Uani 1 1 d .
H51 H 0.3024 0.1638 0.6616 0.075 Uiso 1 1 calc R
C52 C 0.4689(3) 0.15017(14) 0.71535(17) 0.0548(9) Uani 1 1 d .
C53 C 0.5473(3) 0.16665(17) 0.77158(19) 0.0689(11) Uani 1 1 d .
H53 H 0.6257 0.1522 0.7836 0.083 Uiso 1 1 calc R
C54 C 0.5075(4) 0.20466(15) 0.80929(18) 0.0647(10) Uani 1 1 d .
H54 H 0.5611 0.2157 0.8476 0.078 Uiso 1 1 calc R
N55 N 0.5010(3) 0.11317(12) 0.67229(14) 0.0624(8) Uani 1 1 d .
H55 H 0.4539 0.1120 0.6341 0.075 Uiso 1 1 calc R
C56 C 0.5973(4) 0.07938(15) 0.6841(2) 0.0618(10) Uani 1 1 d .
O57 O 0.6653(3) 0.07333(12) 0.73520(14) 0.0836(9) Uani 1 1 d .
C58 C 0.6145(3) 0.04708(15) 0.62738(17) 0.0553(9) Uani 1 1 d .
C59 C 0.5937(4) 0.06914(15) 0.56732(19) 0.0622(10) Uani 1 1 d .
H59 H 0.5590 0.1054 0.5579 0.075 Uiso 1 1 calc R
C60 C 0.6244(4) 0.03713(16) 0.52134(19) 0.0658(10) Uani 1 1 d .
H60 H 0.6140 0.0533 0.4808 0.079 Uiso 1 1 calc R
N61 N 0.6678(3) -0.01501(13) 0.53075(16) 0.0694(9) Uani 1 1 d .
C62 C 0.6849(4) -0.03583(17) 0.5886(2) 0.0778(13) Uani 1 1 d .
H62 H 0.7146 -0.0732 0.5961 0.093 Uiso 1 1 calc R
C63 C 0.6619(4) -0.00627(16) 0.63844(18) 0.0715(12) Uani 1 1 d .
H63 H 0.6784 -0.0224 0.6793 0.086 Uiso 1 1 calc R
C64 C 0.3452(4) 0.49576(16) 0.53539(18) 0.235(6) Uani 1 1 d R
H64A H 0.3549 0.4580 0.5192 0.352 Uiso 1 1 calc R
H64B H 0.3169 0.5218 0.5002 0.352 Uiso 1 1 calc R
H64C H 0.2875 0.4942 0.5608 0.352 Uiso 1 1 calc R
C65 C 0.4599(5) 0.5157(3) 0.5745(2) 0.179(5) Uani 1 1 d G
C66 C 0.5340(5) 0.47910(17) 0.6160(2) 0.150(3) Uani 1 1 d G
H66 H 0.5128 0.4405 0.6175 0.180 Uiso 1 1 calc R
C67 C 0.6392(5) 0.4989(2) 0.6551(2) 0.155(4) Uani 1 1 d G
H67 H 0.6898 0.4739 0.6834 0.186 Uiso 1 1 calc R
C68 C 0.6702(6) 0.5554(2) 0.6528(3) 0.212(6) Uani 1 1 d G
C69 C 0.5961(8) 0.59199(15) 0.6114(3) 0.278(10) Uani 1 1 d G
H69 H 0.6173 0.6306 0.6098 0.333 Uiso 1 1 calc R
C70 C 0.4910(7) 0.5722(3) 0.5722(3) 0.252(9) Uani 1 1 d G
H70 H 0.4403 0.5972 0.5439 0.302 Uiso 1 1 calc R
C71 C 0.7831(11) 0.5769(4) 0.6981(6) 0.267(8) Uani 1 1 d .
H71A H 0.8504 0.5539 0.6940 0.401 Uiso 1 1 calc R
H71B H 0.7751 0.5744 0.7412 0.401 Uiso 1 1 calc R
H71C H 0.7965 0.6163 0.6881 0.401 Uiso 1 1 calc R
C72 C 1.1327(5) 0.8429(3) 0.3318(3) 0.124(2) Uani 1 1 d .
H75A H 1.2038 0.8206 0.3502 0.186 Uiso 1 1 calc R
H75B H 1.1558 0.8809 0.3219 0.186 Uiso 1 1 calc R
H72C H 1.0874 0.8245 0.2932 0.186 Uiso 1 1 calc R
C73 C 1.0565(4) 0.8469(2) 0.3785(2) 0.0790(12) Uani 1 1 d .
C74 C 1.0546(4) 0.8931(2) 0.4144(2) 0.0797(12) Uani 1 1 d .
H74 H 1.1034 0.9243 0.4108 0.096 Uiso 1 1 calc R
C75 C 0.9846(4) 0.89641(19) 0.4561(2) 0.0787(12) Uani 1 1 d .
H75 H 0.9862 0.9295 0.4806 0.094 Uiso 1 1 calc R
C76 C 0.9118(4) 0.85184(18) 0.46235(19) 0.0688(11) Uani 1 1 d .
C77 C 0.9155(4) 0.80414(19) 0.4275(2) 0.0839(13) Uani 1 1 d .
H77 H 0.8687 0.7724 0.4319 0.101 Uiso 1 1 calc R
C78 C 0.9866(5) 0.8018(2) 0.3858(2) 0.0943(15) Uani 1 1 d .
H78 H 0.9872 0.7685 0.3618 0.113 Uiso 1 1 calc R
C79 C 0.8263(5) 0.8556(2) 0.5048(2) 0.0950(16) Uani 1 1 d .
H79 H 0.8522 0.8539 0.5494 0.114 Uiso 1 1 calc R
C80 C 0.7108(3) 0.86139(12) 0.47363(15) 0.0419(7) Uani 1 1 d .
H80 H 0.6493 0.8357 0.4754 0.050 Uiso 1 1 calc R
O81 O 0.6961(3) 0.91202(15) 0.43781(15) 0.0750(10) Uani 1 1 d .
H81 H 0.693(3) 0.9304(14) 0.4570(16) 0.029(11) Uiso 1 1 d .

loop_
_atom_site_aniso_label
_atom_site_aniso_U_11
_atom_site_aniso_U_22
_atom_site_aniso_U_33
_atom_site_aniso_U_23
_atom_site_aniso_U_13
_atom_site_aniso_U_12
Zn1 0.0388(2) 0.0500(2) 0.0450(2) -0.00414(17) 0.01125(16) 0.00019(17)
N1 0.0404(16) 0.0562(17) 0.0441(16) -0.0017(13) 0.0114(13) -0.0004(12)
C2 0.0408(19) 0.058(2) 0.053(2) 0.0024(17) 0.0137(16) -0.0028(15)
C3 0.045(2) 0.078(3) 0.072(3) 0.015(2) 0.015(2) -0.0085(19)
C4 0.058(2) 0.076(3) 0.061(2) 0.015(2) 0.017(2) -0.004(2)
C5 0.0413(19) 0.059(2) 0.0442(19) -0.0011(15) 0.0130(16) 0.0026(15)
C6 0.0405(19) 0.0534(19) 0.055(2) -0.0053(16) 0.0147(16) -0.0011(15)
C7 0.042(2) 0.062(2) 0.060(2) 0.0037(18) 0.0117(17) -0.0037(16)
C8 0.067(3) 0.081(3) 0.135(4) -0.032(3) 0.042(3) -0.014(2)
C9 0.069(3) 0.081(3) 0.154(5) -0.017(3) 0.032(3) -0.022(3)
C10 0.051(3) 0.105(4) 0.106(4) 0.022(3) 0.018(3) -0.011(3)
C11 0.069(3) 0.108(4) 0.106(4) 0.004(3) 0.045(3) 0.004(3)
C12 0.057(3) 0.081(3) 0.091(3) -0.013(2) 0.037(2) -0.010(2)
C13 0.0376(18) 0.0526(19) 0.055(2) -0.0072(17) 0.0147(16) 0.0039(15)
N14 0.0368(15) 0.0567(17) 0.0537(17) -0.0009(14) 0.0129(13) 0.0026(12)
C15 0.0396(19) 0.057(2) 0.050(2) -0.0028(17) 0.0092(16) 0.0088(15)
C16 0.045(2) 0.074(2) 0.057(2) 0.001(2) 0.0054(18) 0.0066(18)
C17 0.040(2) 0.067(2) 0.062(2) -0.0003(19) 0.0117(17) 0.0015(16)
C18 0.048(2) 0.058(2) 0.049(2) -0.0025(17) 0.0119(16) 0.0053(16)
C19 0.049(2) 0.068(2) 0.055(2) 0.0038(19) 0.0105(18) 0.0011(18)
C20 0.111(4) 0.150(5) 0.059(3) -0.004(3) 0.009(3) 0.065(4)
C21 0.122(5) 0.242(8) 0.055(3) 0.007(4) 0.012(3) 0.082(5)
C22 0.091(4) 0.159(6) 0.094(4) 0.058(4) 0.012(3) 0.027(4)
C23 0.159(6) 0.082(4) 0.120(5) 0.017(4) -0.024(4) 0.042(4)
C24 0.161(6) 0.067(3) 0.089(4) -0.011(3) -0.024(4) 0.033(3)
C25 0.053(2) 0.0492(19) 0.050(2) -0.0021(16) 0.0155(17) 0.0021(16)
N26 0.0430(16) 0.0533(17) 0.0433(16) 0.0001(13) 0.0089(13) -0.0003(12)
C27 0.051(2) 0.0500(19) 0.051(2) -0.0038(16) 0.0187(17) -0.0027(16)
C28 0.058(2) 0.073(3) 0.056(2) 0.0058(19) 0.018(2) -0.0069(19)
C29 0.065(3) 0.070(2) 0.054(2) 0.0101(19) 0.016(2) -0.002(2)
C30 0.047(2) 0.0516(19) 0.049(2) -0.0106(16) 0.0148(16) -0.0054(15)
C31 0.051(2) 0.062(2) 0.046(2) -0.0081(16) 0.0158(17) -0.0097(17)
C32 0.055(2) 0.073(3) 0.062(2) -0.0153(19) 0.0187(19) -0.0132(19)
C33 0.052(3) 0.107(4) 0.086(3) -0.029(3) 0.029(2) -0.019(2)
C34 0.075(3) 0.105(4) 0.106(4) -0.031(3) 0.042(3) -0.042(3)
C35 0.092(4) 0.074(3) 0.108(4) -0.025(3) 0.046(3) -0.031(3)
C36 0.068(3) 0.064(3) 0.081(3) -0.009(2) 0.031(2) -0.013(2)
C37 0.0451(19) 0.053(2) 0.0444(19) -0.0102(16) 0.0118(16) -0.0041(15)
N38 0.0428(16) 0.0527(16) 0.0411(16) -0.0048(12) 0.0091(12) -0.0021(12)
C39 0.0421(19) 0.057(2) 0.0443(19) -0.0078(16) 0.0090(15) 0.0011(15)
C40 0.049(2) 0.067(2) 0.045(2) -0.0042(17) 0.0003(16) -0.0065(17)
C41 0.043(2) 0.068(2) 0.051(2) -0.0101(18) 0.0082(17) -0.0095(17)
C42 0.046(2) 0.057(2) 0.0420(19) -0.0067(16) 0.0121(15) 0.0007(16)
C43 0.0423(19) 0.066(2) 0.047(2) -0.0038(17) 0.0106(16) -0.0070(17)
C44 0.052(2) 0.082(3) 0.051(2) 0.003(2) 0.0080(18) 0.0038(19)
C45 0.057(3) 0.096(3) 0.071(3) 0.013(2) -0.001(2) 0.007(2)
C46 0.073(3) 0.100(4) 0.060(3) 0.024(3) -0.009(2) -0.011(3)
C47 0.113(4) 0.125(4) 0.041(2) 0.002(3) 0.019(3) -0.005(3)
C48 0.084(3) 0.094(3) 0.054(3) 0.001(2) 0.021(2) 0.013(2)
N49 0.0445(16) 0.0519(16) 0.0437(16) -0.0055(13) 0.0110(13) 0.0004(12)
C50 0.047(2) 0.070(2) 0.057(2) -0.0133(19) 0.0077(18) 0.0074(17)
C51 0.059(2) 0.072(3) 0.052(2) -0.0157(19) 0.0037(18) 0.0048(19)
C52 0.063(2) 0.054(2) 0.053(2) -0.0091(17) 0.0244(19) 0.0004(17)
C53 0.051(2) 0.082(3) 0.070(3) -0.020(2) 0.010(2) 0.014(2)
C54 0.063(3) 0.072(3) 0.055(2) -0.0190(19) 0.0073(19) 0.010(2)
N55 0.067(2) 0.066(2) 0.0541(18) -0.0165(15) 0.0157(16) 0.0046(16)
C56 0.068(3) 0.054(2) 0.069(3) -0.008(2) 0.029(2) -0.0012(19)
O57 0.087(2) 0.099(2) 0.0594(18) -0.0199(16) 0.0082(16) 0.0306(17)
C58 0.061(2) 0.053(2) 0.060(2) -0.0099(18) 0.0302(18) -0.0036(17)
C59 0.073(3) 0.050(2) 0.072(3) -0.0028(19) 0.033(2) 0.0034(18)
C60 0.083(3) 0.061(2) 0.062(2) -0.0024(19) 0.033(2) -0.003(2)
N61 0.091(3) 0.062(2) 0.065(2) -0.0081(17) 0.0386(19) 0.0054(18)
C62 0.109(4) 0.058(2) 0.078(3) -0.002(2) 0.045(3) 0.016(2)
C63 0.098(3) 0.062(3) 0.066(3) 0.002(2) 0.041(2) 0.013(2)
C64 0.231(11) 0.324(13) 0.180(9) 0.064(9) 0.110(9) 0.168(10)
C65 0.232(11) 0.183(8) 0.178(8) 0.090(7) 0.157(8) 0.132(8)
C66 0.188(8) 0.121(5) 0.182(7) 0.069(5) 0.123(7) 0.056(5)
C67 0.200(9) 0.090(5) 0.225(9) 0.045(5) 0.149(8) 0.013(5)
C68 0.298(14) 0.110(6) 0.334(15) 0.002(7) 0.277(13) -0.007(7)
C69 0.50(2) 0.121(6) 0.344(16) 0.125(9) 0.360(18) 0.149(11)
C70 0.42(2) 0.165(9) 0.259(12) 0.118(9) 0.252(15) 0.188(11)
C71 0.371(18) 0.121(7) 0.422(19) -0.012(9) 0.310(17) -0.042(8)
C72 0.094(4) 0.190(6) 0.095(4) -0.016(4) 0.036(3) -0.024(4)
C73 0.059(3) 0.107(4) 0.068(3) 0.000(3) 0.010(2) 0.000(2)
C74 0.056(3) 0.085(3) 0.093(3) 0.011(3) 0.009(2) -0.002(2)
C75 0.071(3) 0.072(3) 0.083(3) -0.003(2) 0.001(2) 0.022(2)
C76 0.066(3) 0.068(3) 0.069(3) 0.014(2) 0.011(2) 0.014(2)
C77 0.074(3) 0.075(3) 0.105(4) -0.005(3) 0.028(3) 0.000(2)
C78 0.084(3) 0.107(4) 0.098(4) -0.026(3) 0.034(3) -0.009(3)
C79 0.125(5) 0.098(3) 0.072(3) 0.030(3) 0.045(3) 0.039(3)
C80 0.0419(19) 0.0293(16) 0.061(2) 0.0053(15) 0.0242(16) 0.0017(13)
O81 0.072(2) 0.092(2) 0.060(2) -0.0218(18) 0.0135(15) 0.0204(17)

loop_
_atom_type_symbol
_atom_type_description
_atom_type_scat_dispersion_real
_atom_type_scat_dispersion_imag
_atom_type_scat_source
C C 0.0033 0.0016 'International Tables Vol C Tables 4.2.6.8 and 6.1.1.4'
H H 0.0000 0.0000 'International Tables Vol C Tables 4.2.6.8 and 6.1.1.4'
N N 0.0061 0.0033 'International Tables Vol C Tables 4.2.6.8 and 6.1.1.4'
O O 0.0106 0.0060 'International Tables Vol C Tables 4.2.6.8 and 6.1.1.4'
Zn Zn 0.2839 1.4301 'International Tables Vol C Tables 4.2.6.8 and 6.1.1.4'

loop_
_geom_angle_atom_site_label_1
_geom_angle_atom_site_label_2
_geom_angle_atom_site_label_3
_geom_angle
N14 Zn1 N1 88.49(11)
N14 Zn1 N38 160.61(10)
N1 Zn1 N38 88.22(10)
N14 Zn1 N26 88.35(11)
N1 Zn1 N26 160.43(10)
N38 Zn1 N26 88.37(10)
N14 Zn1 N49 98.82(10)
N1 Zn1 N49 103.76(10)
N38 Zn1 N49 100.52(10)
N26 Zn1 N49 95.80(10)
C5 N1 C2 106.3(3)
C5 N1 Zn1 127.1(2)
C2 N1 Zn1 126.1(2)
N1 C2 C6 125.5(3)
N1 C2 C3 109.6(3)
C6 C2 C3 124.9(3)
C4 C3 C2 107.7(3)
C4 C3 H3 126.2
C2 C3 H3 126.2
C3 C4 C5 106.9(3)
C3 C4 H4 126.5
C5 C4 H4 126.5
N1 C5 C42 125.9(3)
N1 C5 C4 109.5(3)
C42 C5 C4 124.6(3)
C13 C6 C2 125.5(3)
C13 C6 C7 118.1(3)
C2 C6 C7 116.4(3)
C12 C7 C8 117.7(4)
C12 C7 C6 120.4(3)
C8 C7 C6 121.9(3)
C7 C8 C9 121.4(4)
C7 C8 H8 119.3
C9 C8 H8 119.3
C10 C9 C8 120.0(5)
C10 C9 H9 120.0
C8 C9 H9 120.0
C11 C10 C9 119.7(4)
C11 C10 H10 120.1
C9 C10 H10 120.1
C10 C11 C12 120.3(4)
C10 C11 H11 119.9
C12 C11 H11 119.9
C7 C12 C11 120.9(4)
C7 C12 H12 119.5
C11 C12 H12 119.5
N14 C13 C6 125.6(3)
N14 C13 C17 109.3(3)
C6 C13 C17 125.1(3)
C15 N14 C13 106.5(3)
C15 N14 Zn1 126.4(2)
C13 N14 Zn1 126.2(2)
N14 C15 C18 125.7(3)
N14 C15 C16 109.2(3)
C18 C15 C16 125.1(3)
C17 C16 C15 107.7(3)
C17 C16 H16 126.1
C15 C16 H16 126.1
C16 C17 C13 107.3(3)
C16 C17 H17 126.4
C13 C17 H17 126.4
C25 C18 C15 125.4(3)
C25 C18 C19 118.1(3)
C15 C18 C19 116.5(3)
C24 C19 C20 116.2(4)
C24 C19 C18 122.7(4)
C20 C19 C18 120.9(4)
C19 C20 C21 120.8(5)
C19 C20 H20 119.6
C21 C20 H20 119.6
C22 C21 C20 120.8(6)
C22 C21 H21 119.6
C20 C21 H21 119.6
C23 C22 C21 118.2(5)
C23 C22 H22 120.9
C21 C22 H22 120.9
C22 C23 C24 120.3(6)
C22 C23 H23 119.9
C24 C23 H23 119.9
C19 C24 C23 123.4(5)
C19 C24 H24 118.3
C23 C24 H24 118.3
N26 C25 C18 125.3(3)
N26 C25 C29 109.2(3)
C18 C25 C29 125.5(3)
C27 N26 C25 106.3(3)
C27 N26 Zn1 126.2(2)
C25 N26 Zn1 126.0(2)
N26 C27 C30 125.5(3)
N26 C27 C28 109.8(3)
C30 C27 C28 124.8(3)
C29 C28 C27 107.4(3)
C29 C28 H28 126.3
C27 C28 H28 126.3
C28 C29 C25 107.3(3)
C28 C29 H29 126.3
C25 C29 H29 126.3
C37 C30 C27 124.9(3)
C37 C30 C31 116.6(3)
C27 C30 C31 118.5(3)
C36 C31 C32 117.7(3)
C36 C31 C30 121.2(3)
C32 C31 C30 121.1(3)
C33 C32 C31 121.0(4)
C33 C32 H32 119.5
C31 C32 H32 119.5
C34 C33 C32 119.9(4)
C34 C33 H33 120.1
C32 C33 H33 120.1
C33 C34 C35 120.2(4)
C33 C34 H34 119.9
C35 C34 H34 119.9
C34 C35 C36 119.9(4)
C34 C35 H35 120.1
C36 C35 H35 120.1
C31 C36 C35 121.4(4)
C31 C36 H36 119.3
C35 C36 H36 119.3
N38 C37 C30 126.0(3)
N38 C37 C41 108.9(3)
C30 C37 C41 125.1(3)
C37 N38 C39 106.7(3)
C37 N38 Zn1 126.5(2)
C39 N38 Zn1 126.8(2)
N38 C39 C42 126.0(3)
N38 C39 C40 109.7(3)
C42 C39 C40 124.3(3)
C41 C40 C39 107.0(3)
C41 C40 H40 126.5
C39 C40 H40 126.5
C40 C41 C37 107.8(3)
C40 C41 H41 126.1
C37 C41 H41 126.1
C5 C42 C39 124.6(3)
C5 C42 C43 117.3(3)
C39 C42 C43 118.0(3)
C44 C43 C48 117.1(4)
C44 C43 C42 121.4(3)
C48 C43 C42 121.5(3)
C45 C44 C43 121.1(4)
C45 C44 H44 119.5
C43 C44 H44 119.5
C46 C45 C44 120.6(4)
C46 C45 H45 119.7
C44 C45 H45 119.7
C45 C46 C47 119.9(4)
C45 C46 H46 120.0
C47 C46 H46 120.0
C46 C47 C48 120.1(4)
C46 C47 H47 119.9
C48 C47 H47 119.9
C47 C48 C43 121.2(4)
C47 C48 H48 119.4
C43 C48 H48 119.4
C54 N49 C50 116.3(3)
C54 N49 Zn1 120.0(2)
C50 N49 Zn1 123.5(2)
N49 C50 C51 124.0(3)
N49 C50 H50 118.0
C51 C50 H50 118.0
C52 C51 C50 118.8(3)
C52 C51 H51 120.6
C50 C51 H51 120.6
C51 C52 C53 118.3(3)
C51 C52 N55 118.7(3)
C53 C52 N55 122.9(3)
C54 C53 C52 118.0(4)
C54 C53 H53 121.0
C52 C53 H53 121.0
N49 C54 C53 124.5(4)
N49 C54 H54 117.8
C53 C54 H54 117.8
C56 N55 C52 126.2(3)
C56 N55 H55 116.9
C52 N55 H55 116.9
O57 C56 N55 124.5(4)
O57 C56 C58 120.7(4)
N55 C56 C58 114.8(4)
C63 C58 C59 118.7(3)
C63 C58 C56 116.6(3)
C59 C58 C56 124.5(3)
C60 C59 C58 118.5(3)
C60 C59 H59 120.8
C58 C59 H59 120.8
N61 C60 C59 123.7(4)
N61 C60 H60 118.2
C59 C60 H60 118.2
C60 N61 C62 116.8(3)
N61 C62 C63 123.9(4)
N61 C62 H62 118.0
C63 C62 H62 118.0
C58 C63 C62 118.4(4)
C58 C63 H63 120.8
C62 C63 H63 120.8
C65 C64 H64A 109.5
C65 C64 H64B 109.5
H64A C64 H64B 109.5
C65 C64 H64C 109.5
H64A C64 H64C 109.5
H64B C64 H64C 109.5
C66 C65 C70 120.0
C66 C65 C64 120.3(5)
C70 C65 C64 119.6(5)
C65 C66 C67 120.0
C65 C66 H66 120.0
C67 C66 H66 120.0
C66 C67 C68 120.0
C66 C67 H67 120.0
C68 C67 H67 120.0
C67 C68 C69 120.0
C67 C68 C71 119.3(6)
C69 C68 C71 120.7(6)
C70 C69 C68 120.0
C70 C69 H69 120.0
C68 C69 H69 120.0
C69 C70 C65 120.0
C69 C70 H70 120.0
C65 C70 H70 120.0
C68 C71 H71A 109.5
C68 C71 H71B 109.5
H71A C71 H71B 109.5
C68 C71 H71C 109.5
H71A C71 H71C 109.5
H71B C71 H71C 109.5
C73 C72 H75A 109.5
C73 C72 H75B 109.5
H75A C72 H75B 109.5
C73 C72 H72C 109.5
H75A C72 H72C 109.5
H75B C72 H72C 109.5
C74 C73 C78 117.4(4)
C74 C73 C72 122.9(5)
C78 C73 C72 119.6(5)
C73 C74 C75 122.4(4)
C73 C74 H74 118.8
C75 C74 H74 118.8
C74 C75 C76 120.4(4)
C74 C75 H75 119.8
C76 C75 H75 119.8
C77 C76 C75 117.6(4)
C77 C76 C79 120.4(4)
C75 C76 C79 121.9(4)
C76 C77 C78 120.9(4)
C76 C77 H77 119.6
C78 C77 H77 119.6
C73 C78 C77 121.2(5)
C73 C78 H78 119.4
C77 C78 H78 119.4
C80 C79 C76 114.5(4)
C80 C79 H79 122.8
C76 C79 H79 122.8
C79 C80 O81 109.3(3)
C79 C80 H80 125.3
O81 C80 H80 125.3
C80 O81 H81 104(4)

loop_
_geom_bond_atom_site_label_1
_geom_bond_atom_site_label_2
_geom_bond_distance
Zn1 N14 2.066(3)
Zn1 N1 2.073(3)
Zn1 N38 2.075(3)
Zn1 N26 2.076(3)
Zn1 N49 2.163(3)
N1 C5 1.374(4)
N1 C2 1.376(4)
C2 C6 1.408(5)
C2 C3 1.436(5)
C3 C4 1.343(5)
C3 H3 0.9500
C4 C5 1.449(5)
C4 H4 0.9500
C5 C42 1.403(4)
C6 C13 1.394(5)
C6 C7 1.507(5)
C7 C12 1.364(5)
C7 C8 1.364(5)
C8 C9 1.379(6)
C8 H8 0.9500
C9 C10 1.352(6)
C9 H9 0.9500
C10 C11 1.348(6)
C10 H10 0.9500
C11 C12 1.384(6)
C11 H11 0.9500
C12 H12 0.9500
C13 N14 1.385(4)
C13 C17 1.445(5)
N14 C15 1.380(4)
C15 C18 1.404(5)
C15 C16 1.445(5)
C16 C17 1.346(5)
C16 H16 0.9500
C17 H17 0.9500
C18 C25 1.401(5)
C18 C19 1.497(5)
C19 C24 1.341(6)
C19 C20 1.371(6)
C20 C21 1.399(7)
C20 H20 0.9500
C21 C22 1.357(8)
C21 H21 0.9500
C22 C23 1.339(8)
C22 H22 0.9500
C23 C24 1.381(7)
C23 H23 0.9500
C24 H24 0.9500
C25 N26 1.386(4)
C25 C29 1.441(5)
N26 C27 1.364(4)
C27 C30 1.411(5)
C27 C28 1.444(5)
C28 C29 1.340(5)
C28 H28 0.9500
C29 H29 0.9500
C30 C37 1.409(5)
C30 C31 1.496(5)
C31 C36 1.380(5)
C31 C32 1.393(5)
C32 C33 1.388(5)
C32 H32 0.9500
C33 C34 1.368(6)
C33 H33 0.9500
C34 C35 1.371(6)
C34 H34 0.9500
C35 C36 1.384(5)
C35 H35 0.9500
C36 H36 0.9500
C37 N38 1.365(4)
C37 C41 1.448(5)
N38 C39 1.380(4)
C39 C42 1.409(5)
C39 C40 1.431(5)
C40 C41 1.341(5)
C40 H40 0.9500
C41 H41 0.9500
C42 C43 1.495(5)
C43 C44 1.383(5)
C43 C48 1.386(5)
C44 C45 1.376(5)
C44 H44 0.9500
C45 C46 1.353(6)
C45 H45 0.9500
C46 C47 1.358(7)
C46 H46 0.9500
C47 C48 1.379(6)
C47 H47 0.9500
C48 H48 0.9500
N49 C54 1.327(4)
N49 C50 1.332(4)
C50 C51 1.384(5)
C50 H50 0.9500
C51 C52 1.374(5)
C51 H51 0.9500
C52 C53 1.395(5)
C52 N55 1.410(4)
C53 C54 1.383(5)
C53 H53 0.9500
C54 H54 0.9500
N55 C56 1.351(5)
N55 H55 0.8800
C56 O57 1.210(5)
C56 C58 1.521(5)
C58 C63 1.376(5)
C58 C59 1.385(5)
C59 C60 1.384(5)
C59 H59 0.9500
C60 N61 1.331(5)
C60 H60 0.9500
N61 C62 1.334(5)
C62 C63 1.384(5)
C62 H62 0.9500
C63 H63 0.9500
C64 C65 1.475(7)
C64 H64A 0.9800
C64 H64B 0.9800
C64 H64C 0.9800
C65 C66 1.3900
C65 C70 1.3900
C66 C67 1.3900
C66 H66 0.9500
C67 C68 1.3900
C67 H67 0.9500
C68 C69 1.3900
C68 C71 1.525(13)
C69 C70 1.3900
C69 H69 0.9500
C70 H70 0.9500
C71 H71A 0.9800
C71 H71B 0.9800
C71 H71C 0.9800
C72 C73 1.525(6)
C72 H75A 0.9800
C72 H75B 0.9800
C72 H72C 0.9800
C73 C74 1.353(6)
C73 C78 1.379(6)
C74 C75 1.378(6)
C74 H74 0.9500
C75 C76 1.385(6)
C75 H75 0.9500
C76 C77 1.373(6)
C76 C79 1.535(6)
C77 C78 1.387(6)
C77 H77 0.9500
C78 H78 0.9500
C79 C80 1.357(6)
C79 H79 0.9500
C80 O81 1.422(4)
C80 H80 0.9500
O81 H81 0.61(3)

loop_
_geom_hbond_atom_site_label_D
_geom_hbond_atom_site_label_H
_geom_hbond_atom_site_label_A
_geom_hbond_distance_DH
_geom_hbond_distance_HA
_geom_hbond_distance_DA
_geom_hbond_angle_DHA
_geom_hbond_site_symmetry_A
N55 H55 O81 0.88 2.12 2.949(5) 156.9 3_666
O81 H81 N61 0.61(3) 2.16(3) 2.762(4) 171(4) 1_565
